data_7105466
loop_
_publ_author_name
'Li, Dong-Ping'
'Wang, Tian-Wei'
'Li, Cheng-Hui'
'Liu, Dong-Sheng'
'Li, Yi-Zhi'
'You, Xiao-Zeng'

_publ_section_title
;
 Single-ion magnets based on mononuclear lanthanide complexes with
 chiral Schiff base ligands [Ln(FTA)3L] (Ln = Sm, Eu, Gd, Tb and Dy).
;
_journal_issue 17
_journal_name_full 'Chemical communications (Cambridge, England)'
_journal_page_first 2929
_journal_page_last 2931
_journal_paper_doi 10.1039/b924547b
_journal_volume 46
_journal_year 2010
_chemical_absolute_configuration unk
_chemical_formula_moiety 'C44 H32 Dy F9 N2 O11'
_chemical_formula_sum 'C44 H32 Dy F9 N2 O11'
_chemical_formula_weight 1098.22
_chemical_name_systematic
;
?
;
_space_group_IT_number 145
_symmetry_cell_setting trigonal
_symmetry_space_group_name_Hall 'P 32'
_symmetry_space_group_name_H-M 'P 32'
_atom_sites_solution_hydrogens geom
_atom_sites_solution_primary direct
_atom_sites_solution_secondary difmap
_audit_creation_method SHELXL-97
_cell_angle_alpha 90.00
_cell_angle_beta 90.00
_cell_angle_gamma 120.00
_cell_formula_units_Z 3
_cell_length_a 10.4545(8)
_cell_length_b 10.4545(8)
_cell_length_c 34.431(4)
_cell_measurement_reflns_used 4795
_cell_measurement_temperature 291(2)
_cell_measurement_theta_max 25.17
_cell_measurement_theta_min 2.35
_cell_volume 3259.0(5)
_computing_cell_refinement SMART
_computing_data_collection 'SMART (Bruker, 2000)'
_computing_data_reduction 'SAINT (Bruker, 2000)'
_computing_molecular_graphics SHELXTL
_computing_publication_material SHELXTL
_computing_structure_refinement SHELXTL
_computing_structure_solution 'SHELXTL (Bruker, 2000)'
_diffrn_ambient_temperature 291(2)
_diffrn_measured_fraction_theta_full 1.000
_diffrn_measured_fraction_theta_max 1.000
_diffrn_measurement_device_type 'Bruker Smart Apex CCD '
_diffrn_measurement_method 'phi and omega scans'
_diffrn_radiation_monochromator graphite
_diffrn_radiation_source 'sealed tube'
_diffrn_radiation_type MoK\a
_diffrn_radiation_wavelength 0.71073
_diffrn_reflns_av_R_equivalents 0.0437
_diffrn_reflns_av_sigmaI/netI 0.0959
_diffrn_reflns_limit_h_max 11
_diffrn_reflns_limit_h_min -12
_diffrn_reflns_limit_k_max 12
_diffrn_reflns_limit_k_min -8
_diffrn_reflns_limit_l_max 42
_diffrn_reflns_limit_l_min -40
_diffrn_reflns_number 17610
_diffrn_reflns_theta_full 25.99
_diffrn_reflns_theta_max 25.99
_diffrn_reflns_theta_min 2.25
_exptl_absorpt_coefficient_mu 1.821
_exptl_absorpt_correction_T_max 0.81
_exptl_absorpt_correction_T_min 0.79
_exptl_absorpt_correction_type multi-scan
_exptl_absorpt_process_details 'SADABS; Bruker, 2000'
_exptl_crystal_colour colorless
_exptl_crystal_density_diffrn 1.679
_exptl_crystal_density_method 'not measured'
_exptl_crystal_description block
_exptl_crystal_F_000 1635
_exptl_crystal_size_max 0.16
_exptl_crystal_size_mid 0.14
_exptl_crystal_size_min 0.12
_refine_diff_density_max 0.958
_refine_diff_density_min -1.128
_refine_diff_density_rms 0.092
_refine_ls_abs_structure_details 'Flack H D (1983), Acta Cryst. A39, 876-881'
_refine_ls_abs_structure_Flack 0.027(11)
_refine_ls_extinction_method none
_refine_ls_goodness_of_fit_ref 0.845
_refine_ls_hydrogen_treatment constr
_refine_ls_matrix_type full
_refine_ls_number_parameters 604
_refine_ls_number_reflns 8415
_refine_ls_number_restraints 1
_refine_ls_restrained_S_all 0.844
_refine_ls_R_factor_all 0.0686
_refine_ls_R_factor_gt 0.0497
_refine_ls_shift/su_max 0.000
_refine_ls_shift/su_mean 0.000
_refine_ls_structure_factor_coef Fsqd
_refine_ls_weighting_details 'calc w=1/[\s^2^(Fo^2^)+(0.07P)^2^+1.99P] where P=(Fo^2^+2Fc^2^)/3'
_refine_ls_weighting_scheme calc
_refine_ls_wR_factor_gt 0.1084
_refine_ls_wR_factor_ref 0.1132
_reflns_number_gt 6284
_reflns_number_total 8415
_reflns_threshold_expression >2sigma(I)
_cod_data_source_file b924547b.txt
_cod_data_source_block p32Dy
_cod_depositor_comments
;
The following automatic conversions were performed:
'_symmetry_cell_setting' value 'Trigonal' changed to 'trigonal' according
to '/home/saulius/struct/CIF-dictionaries/cif_core.dic' dictionary named
'cif_core.dic' version 2.4.1 from 2010-06-29.

Automatic conversion script
Id: cif_fix_enum 1527 2010-12-29 10:47:43Z saulius 
;
_cod_original_sg_symbol_Hall 'P 32 '
_cod_original_sg_symbol_H-M 'P3(2) '
_cod_database_code 7105466

loop_
_symmetry_equiv_pos_as_xyz
'x, y, z'
'-y, x-y, z+2/3'
'-x+y, -x, z+1/3'

loop_
_atom_site_label
_atom_site_type_symbol
_atom_site_fract_x
_atom_site_fract_y
_atom_site_fract_z
_atom_site_U_iso_or_equiv
_atom_site_adp_type
_atom_site_occupancy
_atom_site_symmetry_multiplicity
_atom_site_calc_flag
_atom_site_refinement_flags
_atom_site_disorder_assembly
_atom_site_disorder_group
C1 C 0.3907(9) 0.3414(8) 0.2829(2) 0.0426(18) Uani 1 1 d . . .
C2 C 0.4035(9) 0.3132(8) 0.2409(2) 0.0417(18) Uani 1 1 d . . .
C3 C 0.3409(9) 0.3684(10) 0.2139(2) 0.0451(19) Uani 1 1 d . . .
H3 H 0.2998 0.4235 0.2232 0.054 Uiso 1 1 calc R . .
C4 C 0.3380(11) 0.3435(10) 0.1737(2) 0.052(2) Uani 1 1 d . . .
C5 C 0.2342(8) 0.3613(8) 0.1500(2) 0.0413(18) Uani 1 1 d . . .
C7 C 0.0503(9) 0.4006(9) 0.1339(2) 0.043(2) Uani 1 1 d . . .
H7 H -0.0332 0.4102 0.1357 0.051 Uiso 1 1 calc R . .
C8 C 0.1067(9) 0.3825(9) 0.1029(2) 0.0463(19) Uani 1 1 d . . .
H8 H 0.0780 0.3929 0.0781 0.056 Uiso 1 1 calc R . .
C9 C 0.2167(9) 0.3451(9) 0.1100(2) 0.050(2) Uani 1 1 d . . .
H9 H 0.2653 0.3167 0.0924 0.060 Uiso 1 1 calc R . .
C10 C 0.9524(8) 0.3351(9) 0.2604(2) 0.0418(18) Uani 1 1 d . . .
C11 C 0.8741(8) 0.3732(9) 0.2323(2) 0.0425(18) Uani 1 1 d . . .
C12 C 0.9115(9) 0.5182(9) 0.2304(2) 0.0441(18) Uani 1 1 d . . .
H12 H 0.9872 0.5874 0.2460 0.053 Uiso 1 1 calc R . .
C13 C 0.8336(9) 0.5651(9) 0.2042(2) 0.0464(19) Uani 1 1 d . . .
C14 C 0.8892(9) 0.7272(9) 0.2041(2) 0.047(2) Uani 1 1 d . . .
C15 C 1.0201(8) 0.8313(9) 0.2191(2) 0.0408(17) Uani 1 1 d . . .
H15 H 1.0829 0.8139 0.2344 0.049 Uiso 1 1 calc R . .
C16 C 1.0417(10) 0.9555(9) 0.2086(2) 0.048(2) Uani 1 1 d . . .
H16 H 1.1287 1.0445 0.2124 0.058 Uiso 1 1 calc R . .
C17 C 0.9230(10) 0.9408(9) 0.1915(3) 0.051(2) Uani 1 1 d . . .
H17 H 0.9101 1.0191 0.1841 0.062 Uiso 1 1 calc R . .
C19 C 0.7549(9) 0.4036(10) 0.0557(2) 0.0473(19) Uani 1 1 d . . .
C20 C 0.7101(8) 0.2930(9) 0.0866(2) 0.0402(16) Uani 1 1 d . . .
C21 C 0.7081(8) 0.1660(8) 0.07960(19) 0.0389(17) Uani 1 1 d . . .
H21 H 0.7338 0.1494 0.0550 0.047 Uiso 1 1 calc R . .
C22 C 0.6677(8) 0.0554(8) 0.1087(2) 0.0383(16) Uani 1 1 d . . .
C23 C 0.6517(8) -0.0908(8) 0.0995(2) 0.0409(18) Uani 1 1 d . . .
C25 C 0.6759(12) -0.2619(10) 0.0657(3) 0.063(3) Uani 1 1 d . . .
H25 H 0.6988 -0.3115 0.0471 0.076 Uiso 1 1 calc R . .
C26 C 0.6111(10) -0.3121(11) 0.0994(3) 0.061(2) Uani 1 1 d . . .
H26 H 0.5788 -0.4071 0.1086 0.074 Uiso 1 1 calc R . .
C27 C 0.5976(10) -0.2091(10) 0.1187(3) 0.053(2) Uani 1 1 d . . .
H27 H 0.5541 -0.2227 0.1430 0.063 Uiso 1 1 calc R . .
C28 C 0.0869(10) -0.0394(10) 0.0445(3) 0.057(2) Uani 1 1 d . . .
H28 H 0.0340 -0.0565 0.0675 0.069 Uiso 1 1 calc R . .
C29 C 0.0150(11) -0.0655(10) 0.0090(3) 0.059(3) Uani 1 1 d . . .
H29 H -0.0860 -0.1000 0.0082 0.071 Uiso 1 1 calc R . .
C30 C 0.0941(10) -0.0399(9) -0.0254(2) 0.056(2) Uani 1 1 d . . .
H30 H 0.0460 -0.0574 -0.0492 0.068 Uiso 1 1 calc R . .
C31 C 0.2451(11) 0.0117(10) -0.0242(3) 0.058(2) Uani 1 1 d . . .
H31 H 0.2980 0.0288 -0.0472 0.069 Uiso 1 1 calc R . .
C32 C 0.3170(11) 0.0378(11) 0.0114(2) 0.053(2) Uani 1 1 d . . .
H32 H 0.4180 0.0723 0.0122 0.063 Uiso 1 1 calc R . .
C33 C 0.2379(10) 0.0122(9) 0.0457(3) 0.047(2) Uani 1 1 d . . .
C34 C 0.3190(9) 0.0402(9) 0.0848(2) 0.0428(18) Uani 1 1 d . . .
H34A H 0.3916 0.0089 0.0821 0.051 Uiso 1 1 calc R . .
H34B H 0.3728 0.1460 0.0891 0.051 Uiso 1 1 calc R . .
C35 C 0.2313(9) -0.0306(9) 0.1203(2) 0.0459(19) Uani 1 1 d . . .
H35 H 0.1666 0.0089 0.1270 0.055 Uiso 1 1 calc R . .
C36 C 0.1445(11) -0.2037(10) 0.1191(3) 0.064(3) Uani 1 1 d . . .
H36A H 0.0390 -0.2414 0.1210 0.076 Uiso 1 1 calc R . .
H36B H 0.1645 -0.2391 0.0951 0.076 Uiso 1 1 calc R . .
C37 C 0.3038(8) -0.1241(9) 0.16752(19) 0.0396(17) Uani 1 1 d . . .
C38 C 0.4011(9) -0.1345(8) 0.1984(2) 0.050(2) Uani 1 1 d . . .
C39 C 0.4885(10) -0.2320(10) 0.2375(2) 0.053(2) Uani 1 1 d . . .
H39A H 0.5596 -0.2581 0.2278 0.063 Uiso 1 1 calc R . .
H39B H 0.4482 -0.2823 0.2619 0.063 Uiso 1 1 calc R . .
C40 C 0.5593(11) -0.0588(10) 0.2418(2) 0.051(2) Uani 1 1 d . . .
H40 H 0.6639 -0.0126 0.2347 0.061 Uiso 1 1 calc R . .
C41 C 0.5501(9) -0.0186(10) 0.2845(2) 0.0459(19) Uani 1 1 d . . .
H41A H 0.6280 -0.0218 0.2991 0.055 Uiso 1 1 calc R . .
H41B H 0.5697 0.0824 0.2853 0.055 Uiso 1 1 calc R . .
C42 C 0.4099(9) -0.1127(10) 0.3042(2) 0.052(2) Uani 1 1 d . . .
C43 C 0.4080(8) -0.2117(8) 0.33147(19) 0.0359(16) Uani 1 1 d . . .
H43 H 0.4938 -0.2147 0.3367 0.043 Uiso 1 1 calc R . .
C44 C 0.2779(9) -0.3063(9) 0.3509(3) 0.047(2) Uani 1 1 d . . .
H44 H 0.2766 -0.3725 0.3692 0.056 Uiso 1 1 calc R . .
C45 C 0.1497(10) -0.3018(11) 0.3432(2) 0.059(3) Uani 1 1 d . . .
H45 H 0.0627 -0.3651 0.3562 0.071 Uiso 1 1 calc R . .
C46 C 0.1517(9) -0.2027(9) 0.3159(2) 0.0446(19) Uani 1 1 d . . .
H46 H 0.0659 -0.1997 0.3107 0.054 Uiso 1 1 calc R . .
C47 C 0.2818(9) -0.1082(10) 0.2964(2) 0.051(2) Uani 1 1 d . . .
H47 H 0.2830 -0.0419 0.2782 0.061 Uiso 1 1 calc R . .
Dy1 Dy 0.57578(4) 0.22420(4) 0.177085(10) 0.04411(11) Uani 1 1 d . . .
F1 F 0.2787(5) 0.2235(5) 0.29714(13) 0.0566(13) Uani 1 1 d . . .
F2 F 0.3677(5) 0.4488(5) 0.29217(14) 0.0514(11) Uani 1 1 d . . .
F3 F 0.4921(6) 0.3529(6) 0.30355(15) 0.0612(14) Uani 1 1 d . . .
F4 F 0.8858(6) 0.2917(6) 0.29499(14) 0.0547(13) Uani 1 1 d . . .
F5 F 1.0894(5) 0.4415(5) 0.26878(13) 0.0496(11) Uani 1 1 d . . .
F6 F 0.9763(5) 0.2270(5) 0.24976(15) 0.0520(12) Uani 1 1 d . . .
F7 F 0.8108(5) 0.3757(5) 0.02444(13) 0.0552(13) Uani 1 1 d . . .
F8 F 0.6285(5) 0.4118(6) 0.04252(15) 0.0602(13) Uani 1 1 d . . .
F9 F 0.8479(5) 0.5395(5) 0.06587(13) 0.0470(11) Uani 1 1 d . . .
N1 N 0.4911(7) -0.0180(7) 0.21524(18) 0.0423(15) Uani 1 1 d . . .
N2 N 0.3395(8) -0.0044(8) 0.1520(2) 0.0495(17) Uani 1 1 d . . .
O1 O 0.4721(6) 0.2520(6) 0.23259(14) 0.0424(12) Uani 1 1 d . . .
O2 O 0.4140(6) 0.2962(6) 0.15714(14) 0.0416(12) Uani 1 1 d . . .
O3 O 0.7662(6) 0.2642(6) 0.21545(17) 0.0448(13) Uani 1 1 d . . .
O4 O 0.7243(5) 0.4856(6) 0.18761(16) 0.0421(12) Uani 1 1 d . . .
O5 O 0.6726(6) 0.3261(6) 0.11683(17) 0.0468(13) Uani 1 1 d . . .
O6 O 0.6391(7) 0.0648(6) 0.14175(15) 0.0420(13) Uani 1 1 d . . .
O7 O 0.3715(6) -0.2654(6) 0.20895(16) 0.0463(13) Uani 1 1 d . . .
O8 O 0.1945(6) -0.2491(6) 0.15101(16) 0.0516(14) Uani 1 1 d . . .
O9 O 0.1410(6) 0.4032(6) 0.16499(16) 0.0480(13) Uani 1 1 d . . .
O10 O 0.8127(7) 0.7839(7) 0.18570(17) 0.0551(15) Uani 1 1 d . . .
O11 O 0.7025(6) -0.1172(6) 0.06430(16) 0.0504(14) Uani 1 1 d . . .

loop_
_atom_site_aniso_label
_atom_site_aniso_U_11
_atom_site_aniso_U_22
_atom_site_aniso_U_33
_atom_site_aniso_U_23
_atom_site_aniso_U_13
_atom_site_aniso_U_12
C1 0.050(5) 0.031(4) 0.042(4) -0.005(3) -0.007(4) 0.017(4)
C2 0.053(5) 0.032(4) 0.033(4) 0.006(3) 0.000(3) 0.016(4)
C3 0.045(4) 0.054(5) 0.036(4) 0.003(4) 0.002(3) 0.025(4)
C4 0.073(6) 0.062(6) 0.026(4) 0.006(3) -0.001(4) 0.038(5)
C5 0.034(4) 0.038(4) 0.033(4) 0.015(3) 0.002(3) 0.004(3)
C7 0.028(4) 0.037(4) 0.041(4) 0.010(3) 0.002(3) 0.000(3)
C8 0.047(5) 0.046(5) 0.038(4) 0.001(3) -0.009(3) 0.018(4)
C9 0.040(4) 0.053(5) 0.054(5) 0.002(4) -0.002(4) 0.021(4)
C10 0.038(4) 0.032(4) 0.045(4) -0.016(3) -0.011(3) 0.009(3)
C11 0.036(4) 0.048(5) 0.037(4) 0.003(3) 0.010(3) 0.015(4)
C12 0.048(5) 0.043(4) 0.040(4) -0.005(3) -0.003(3) 0.021(4)
C13 0.054(5) 0.037(4) 0.030(4) -0.004(3) -0.006(3) 0.009(4)
C14 0.032(4) 0.036(4) 0.051(5) 0.015(4) -0.003(3) 0.002(3)
C15 0.041(4) 0.047(5) 0.030(4) -0.014(3) -0.007(3) 0.019(4)
C16 0.050(5) 0.032(4) 0.035(4) -0.017(3) 0.007(3) 0.000(4)
C17 0.058(5) 0.041(4) 0.052(5) 0.014(4) 0.020(4) 0.021(4)
C19 0.038(4) 0.050(5) 0.041(4) 0.012(4) 0.010(3) 0.013(4)
C20 0.034(4) 0.045(4) 0.038(4) 0.002(3) -0.006(3) 0.017(3)
C21 0.040(4) 0.045(4) 0.025(4) -0.004(3) -0.004(3) 0.016(4)
C22 0.027(4) 0.038(4) 0.039(4) 0.000(3) -0.004(3) 0.008(3)
C23 0.020(3) 0.033(4) 0.044(4) -0.009(3) -0.001(3) -0.005(3)
C25 0.077(6) 0.040(5) 0.060(5) -0.007(4) 0.012(5) 0.019(5)
C26 0.060(5) 0.058(5) 0.065(6) 0.004(4) 0.030(5) 0.028(5)
C27 0.057(5) 0.049(5) 0.054(5) 0.000(4) 0.012(4) 0.029(4)
C28 0.041(5) 0.048(5) 0.069(6) 0.018(4) -0.012(4) 0.012(4)
C29 0.046(5) 0.037(5) 0.062(6) -0.009(4) -0.014(4) -0.004(4)
C30 0.050(5) 0.044(5) 0.043(5) -0.007(4) -0.025(4) -0.001(4)
C31 0.075(6) 0.066(6) 0.052(5) -0.030(4) -0.026(4) 0.050(5)
C32 0.065(6) 0.078(6) 0.033(4) -0.020(4) -0.022(4) 0.049(5)
C33 0.043(5) 0.043(5) 0.047(5) -0.014(4) -0.015(4) 0.015(4)
C34 0.038(4) 0.040(4) 0.039(4) -0.013(3) -0.007(3) 0.011(3)
C35 0.032(4) 0.042(4) 0.051(5) -0.005(4) -0.004(3) 0.008(4)
C36 0.049(5) 0.050(5) 0.050(5) -0.013(4) -0.013(4) -0.007(4)
C37 0.031(4) 0.044(4) 0.021(3) -0.001(3) 0.002(3) 0.002(3)
C38 0.036(4) 0.029(4) 0.053(5) 0.003(3) -0.007(3) -0.009(3)
C39 0.055(5) 0.044(5) 0.047(5) 0.009(4) 0.004(4) 0.015(4)
C40 0.062(5) 0.046(5) 0.037(4) -0.006(3) -0.010(4) 0.022(4)
C41 0.034(4) 0.061(5) 0.034(4) 0.005(4) 0.000(3) 0.017(4)
C42 0.034(4) 0.044(5) 0.042(4) -0.005(4) -0.012(3) -0.009(4)
C43 0.037(4) 0.043(4) 0.026(3) -0.005(3) 0.002(3) 0.019(3)
C44 0.040(4) 0.028(4) 0.054(5) 0.003(3) 0.013(3) 0.003(3)
C45 0.046(5) 0.079(7) 0.043(5) -0.006(5) 0.014(4) 0.024(5)
C46 0.038(4) 0.046(4) 0.045(4) -0.019(4) 0.000(3) 0.017(4)
C47 0.040(4) 0.052(5) 0.044(4) -0.020(4) -0.012(3) 0.011(4)
Dy1 0.0429(2) 0.0395(2) 0.03645(16) -0.00446(17) -0.00503(18) 0.01044(18)
F1 0.058(3) 0.053(3) 0.044(2) -0.014(2) 0.011(2) 0.016(2)
F2 0.052(3) 0.047(3) 0.050(3) -0.022(2) -0.011(2) 0.021(2)
F3 0.054(3) 0.061(3) 0.057(3) 0.009(2) -0.022(2) 0.020(3)
F4 0.054(3) 0.057(3) 0.051(3) 0.021(2) 0.000(2) 0.026(3)
F5 0.045(3) 0.048(3) 0.047(3) -0.015(2) -0.016(2) 0.016(2)
F6 0.042(3) 0.035(2) 0.076(3) -0.015(2) -0.017(2) 0.017(2)
F7 0.061(3) 0.051(3) 0.038(2) -0.009(2) -0.002(2) 0.016(2)
F8 0.053(3) 0.062(3) 0.056(3) 0.022(2) -0.007(2) 0.021(3)
F9 0.053(3) 0.039(3) 0.040(2) -0.0006(19) -0.001(2) 0.016(2)
N1 0.041(4) 0.045(4) 0.036(3) -0.004(3) 0.003(3) 0.018(3)
N2 0.049(4) 0.044(4) 0.047(4) -0.015(3) -0.014(3) 0.017(3)
O1 0.040(3) 0.044(3) 0.038(3) -0.003(2) -0.001(2) 0.017(3)
O2 0.034(3) 0.038(3) 0.034(3) -0.001(2) -0.004(2) 0.004(2)
O3 0.038(3) 0.036(3) 0.049(3) 0.000(2) -0.006(2) 0.011(2)
O4 0.027(3) 0.041(3) 0.051(3) 0.002(2) -0.006(2) 0.012(2)
O5 0.044(3) 0.041(3) 0.051(3) -0.005(3) -0.005(2) 0.018(3)
O6 0.052(4) 0.041(3) 0.030(3) 0.013(2) 0.005(2) 0.021(3)
O7 0.043(3) 0.038(3) 0.049(3) -0.007(2) 0.002(2) 0.014(2)
O8 0.029(3) 0.047(3) 0.053(3) -0.009(3) -0.013(2) 0.000(2)
O9 0.040(3) 0.049(3) 0.046(3) -0.014(3) -0.011(3) 0.016(3)
O10 0.068(4) 0.050(3) 0.051(3) -0.017(3) -0.021(3) 0.032(3)
O11 0.048(3) 0.046(3) 0.048(3) -0.010(3) 0.008(3) 0.016(3)

loop_
_atom_type_symbol
_atom_type_description
_atom_type_scat_dispersion_real
_atom_type_scat_dispersion_imag
_atom_type_scat_source
C C 0.0033 0.0016 'International Tables Vol C Tables 4.2.6.8 and 6.1.1.4'
H H 0.0000 0.0000 'International Tables Vol C Tables 4.2.6.8 and 6.1.1.4'
N N 0.0061 0.0033 'International Tables Vol C Tables 4.2.6.8 and 6.1.1.4'
O O 0.0106 0.0060 'International Tables Vol C Tables 4.2.6.8 and 6.1.1.4'
F F 0.0171 0.0103 'International Tables Vol C Tables 4.2.6.8 and 6.1.1.4'
Dy Dy -0.1892 4.4098 'International Tables Vol C Tables 4.2.6.8 and 6.1.1.4'

loop_
_geom_angle_atom_site_label_1
_geom_angle_atom_site_label_2
_geom_angle_atom_site_label_3
_geom_angle
_geom_angle_site_symmetry_1
_geom_angle_site_symmetry_3
_geom_angle_publ_flag
F3 C1 F1 101.4(6) . . ?
F3 C1 F2 107.2(6) . . ?
F1 C1 F2 104.9(7) . . ?
F3 C1 C2 114.8(8) . . ?
F1 C1 C2 107.8(6) . . ?
F2 C1 C2 118.8(7) . . ?
O1 C2 C3 125.3(7) . . ?
O1 C2 C1 117.9(7) . . ?
C3 C2 C1 116.6(7) . . ?
C4 C3 C2 122.8(8) . . ?
C4 C3 H3 118.6 . . ?
C2 C3 H3 118.6 . . ?
O2 C4 C3 123.9(8) . . ?
O2 C4 C5 117.2(7) . . ?
C3 C4 C5 118.7(8) . . ?
O9 C5 C9 110.1(7) . . ?
O9 C5 C4 122.5(7) . . ?
C9 C5 C4 127.4(8) . . ?
C8 C7 O9 106.2(8) . . ?
C8 C7 H7 126.9 . . ?
O9 C7 H7 126.9 . . ?
C7 C8 C9 113.3(8) . . ?
C7 C8 H8 123.3 . . ?
C9 C8 H8 123.3 . . ?
C5 C9 C8 102.4(8) . . ?
C5 C9 H9 128.8 . . ?
C8 C9 H9 128.8 . . ?
F6 C10 F5 100.9(6) . . ?
F6 C10 F4 104.2(7) . . ?
F5 C10 F4 104.5(6) . . ?
F6 C10 C11 115.0(6) . . ?
F5 C10 C11 115.7(7) . . ?
F4 C10 C11 114.8(7) . . ?
O3 C11 C12 127.4(8) . . ?
O3 C11 C10 115.3(7) . . ?
C12 C11 C10 116.7(7) . . ?
C11 C12 C13 120.4(7) . . ?
C11 C12 H12 119.8 . . ?
C13 C12 H12 119.8 . . ?
O4 C13 C12 125.1(7) . . ?
O4 C13 C14 119.5(8) . . ?
C12 C13 C14 114.8(7) . . ?
C15 C14 O10 113.8(7) . . ?
C15 C14 C13 125.1(8) . . ?
O10 C14 C13 120.9(7) . . ?
C16 C15 C14 108.0(8) . . ?
C16 C15 H15 126.0 . . ?
C14 C15 H15 126.0 . . ?
C15 C16 C17 109.7(7) . . ?
C15 C16 H16 125.1 . . ?
C17 C16 H16 125.1 . . ?
C16 C17 O10 111.1(7) . . ?
C16 C17 H17 124.5 . . ?
O10 C17 H17 124.5 . . ?
F9 C19 F7 106.7(6) . . ?
F9 C19 F8 103.1(7) . . ?
F7 C19 F8 106.0(6) . . ?
F9 C19 C20 115.7(7) . . ?
F7 C19 C20 114.7(8) . . ?
F8 C19 C20 109.6(6) . . ?
O5 C20 C21 125.8(7) . . ?
O5 C20 C19 114.6(7) . . ?
C21 C20 C19 119.6(7) . . ?
C20 C21 C22 122.0(7) . . ?
C20 C21 H21 119.0 . . ?
C22 C21 H21 119.0 . . ?
O6 C22 C21 126.1(7) . . ?
O6 C22 C23 112.5(7) . . ?
C21 C22 C23 121.4(7) . . ?
C27 C23 O11 106.7(7) . . ?
C27 C23 C22 131.6(8) . . ?
O11 C23 C22 121.7(7) . . ?
C26 C25 O11 104.4(8) . . ?
C26 C25 H25 127.8 . . ?
O11 C25 H25 127.8 . . ?
C25 C26 C27 111.0(9) . . ?
C25 C26 H26 124.5 . . ?
C27 C26 H26 124.5 . . ?
C23 C27 C26 110.9(9) . . ?
C23 C27 H27 124.6 . . ?
C26 C27 H27 124.6 . . ?
C29 C28 C33 120.0(10) . . ?
C29 C28 H28 120.0 . . ?
C33 C28 H28 120.0 . . ?
C28 C29 C30 120.0(9) . . ?
C28 C29 H29 120.0 . . ?
C30 C29 H29 120.0 . . ?
C31 C30 C29 120.0(8) . . ?
C31 C30 H30 120.0 . . ?
C29 C30 H30 120.0 . . ?
C32 C31 C30 120.0(9) . . ?
C32 C31 H31 120.0 . . ?
C30 C31 H31 120.0 . . ?
C31 C32 C33 120.0(9) . . ?
C31 C32 H32 120.0 . . ?
C33 C32 H32 120.0 . . ?
C32 C33 C28 120.0(8) . . ?
C32 C33 C34 119.3(7) . . ?
C28 C33 C34 120.7(8) . . ?
C35 C34 C33 118.8(7) . . ?
C35 C34 H34A 107.6 . . ?
C33 C34 H34A 107.6 . . ?
C35 C34 H34B 107.6 . . ?
C33 C34 H34B 107.6 . . ?
H34A C34 H34B 107.1 . . ?
C34 C35 N2 106.7(6) . . ?
C34 C35 C36 114.2(7) . . ?
N2 C35 C36 100.3(7) . . ?
C34 C35 H35 111.6 . . ?
N2 C35 H35 111.6 . . ?
C36 C35 H35 111.6 . . ?
O8 C36 C35 105.8(6) . . ?
O8 C36 H36A 110.6 . . ?
C35 C36 H36A 110.6 . . ?
O8 C36 H36B 110.6 . . ?
C35 C36 H36B 110.6 . . ?
H36A C36 H36B 108.7 . . ?
N2 C37 O8 118.5(7) . . ?
N2 C37 C38 120.3(6) . . ?
O8 C37 C38 119.9(7) . . ?
N1 C38 O7 124.6(8) . . ?
N1 C38 C37 117.5(8) . . ?
O7 C38 C37 117.3(6) . . ?
O7 C39 C40 101.1(6) . . ?
O7 C39 H39A 111.6 . . ?
C40 C39 H39A 111.6 . . ?
O7 C39 H39B 111.6 . . ?
C40 C39 H39B 111.6 . . ?
H39A C39 H39B 109.4 . . ?
N1 C40 C41 116.3(8) . . ?
N1 C40 C39 106.2(7) . . ?
C41 C40 C39 110.0(7) . . ?
N1 C40 H40 108.0 . . ?
C41 C40 H40 108.0 . . ?
C39 C40 H40 108.0 . . ?
C42 C41 C40 115.9(7) . . ?
C42 C41 H41A 108.3 . . ?
C40 C41 H41A 108.3 . . ?
C42 C41 H41B 108.3 . . ?
C40 C41 H41B 108.3 . . ?
H41A C41 H41B 107.4 . . ?
C43 C42 C47 120.0(8) . . ?
C43 C42 C41 116.8(8) . . ?
C47 C42 C41 123.2(8) . . ?
C44 C43 C42 120.0(8) . . ?
C44 C43 H43 120.0 . . ?
C42 C43 H43 120.0 . . ?
C43 C44 C45 120.0(8) . . ?
C43 C44 H44 120.0 . . ?
C45 C44 H44 120.0 . . ?
C46 C45 C44 120.0(8) . . ?
C46 C45 H45 120.0 . . ?
C44 C45 H45 120.0 . . ?
C45 C46 C47 120.0(8) . . ?
C45 C46 H46 120.0 . . ?
C47 C46 H46 120.0 . . ?
C46 C47 C42 120.0(9) . . ?
C46 C47 H47 120.0 . . ?
C42 C47 H47 120.0 . . ?
O3 Dy1 O2 148.5(2) . . ?
O3 Dy1 O1 85.3(2) . . ?
O2 Dy1 O1 74.46(19) . . ?
O3 Dy1 O5 107.3(2) . . ?
O2 Dy1 O5 78.70(19) . . ?
O1 Dy1 O5 144.6(2) . . ?
O3 Dy1 O4 72.01(19) . . ?
O2 Dy1 O4 80.43(17) . . ?
O1 Dy1 O4 78.87(19) . . ?
O5 Dy1 O4 74.16(19) . . ?
O3 Dy1 O6 84.3(2) . . ?
O2 Dy1 O6 125.70(18) . . ?
O1 Dy1 O6 145.31(18) . . ?
O5 Dy1 O6 70.02(18) . . ?
O4 Dy1 O6 128.23(19) . . ?
O3 Dy1 N2 135.9(2) . . ?
O2 Dy1 N2 71.3(2) . . ?
O1 Dy1 N2 95.9(2) . . ?
O5 Dy1 N2 97.0(2) . . ?
O4 Dy1 N2 151.6(2) . . ?
O6 Dy1 N2 69.9(2) . . ?
O3 Dy1 N1 73.8(2) . . ?
O2 Dy1 N1 122.04(19) . . ?
O1 Dy1 N1 75.39(19) . . ?
O5 Dy1 N1 139.58(19) . . ?
O4 Dy1 N1 138.42(19) . . ?
O6 Dy1 N1 69.93(18) . . ?
N2 Dy1 N1 64.0(2) . . ?
C38 N1 C40 105.3(7) . . ?
C38 N1 Dy1 116.3(5) . . ?
C40 N1 Dy1 132.5(5) . . ?
C37 N2 C35 108.2(6) . . ?
C37 N2 Dy1 117.3(5) . . ?
C35 N2 Dy1 134.4(5) . . ?
C2 O1 Dy1 135.1(5) . . ?
C4 O2 Dy1 135.3(5) . . ?
C11 O3 Dy1 137.7(5) . . ?
C13 O4 Dy1 136.6(5) . . ?
C20 O5 Dy1 139.5(5) . . ?
C22 O6 Dy1 134.9(5) . . ?
C38 O7 C39 101.8(6) . . ?
C37 O8 C36 106.3(6) . . ?
C5 O9 C7 106.8(6) . . ?
C14 O10 C17 96.8(6) . . ?
C25 O11 C23 107.0(6) . . ?

loop_
_geom_bond_atom_site_label_1
_geom_bond_atom_site_label_2
_geom_bond_distance
_geom_bond_site_symmetry_2
_geom_bond_publ_flag
C1 F3 1.233(9) . ?
C1 F1 1.300(9) . ?
C1 F2 1.301(9) . ?
C1 C2 1.495(11) . ?
C2 O1 1.209(10) . ?
C2 C3 1.415(11) . ?
C3 C4 1.406(11) . ?
C3 H3 0.9300 . ?
C4 O2 1.262(10) . ?
C4 C5 1.441(11) . ?
C5 O9 1.354(10) . ?
C5 C9 1.389(11) . ?
C7 C8 1.279(12) . ?
C7 O9 1.421(9) . ?
C7 H7 0.9300 . ?
C8 C9 1.409(12) . ?
C8 H8 0.9300 . ?
C9 H9 0.9300 . ?
C10 F6 1.325(9) . ?
C10 F5 1.334(8) . ?
C10 F4 1.339(10) . ?
C10 C11 1.447(11) . ?
C11 O3 1.274(9) . ?
C11 C12 1.364(11) . ?
C12 C13 1.455(12) . ?
C12 H12 0.9300 . ?
C13 O4 1.172(9) . ?
C13 C14 1.492(11) . ?
C14 C15 1.354(11) . ?
C14 O10 1.366(10) . ?
C15 C16 1.254(12) . ?
C15 H15 0.9300 . ?
C16 C17 1.311(13) . ?
C16 H16 0.9300 . ?
C17 O10 1.472(10) . ?
C17 H17 0.9300 . ?
C19 F9 1.305(10) . ?
C19 F7 1.325(10) . ?
C19 F8 1.440(10) . ?
C19 C20 1.464(11) . ?
C20 O5 1.223(9) . ?
C20 C21 1.340(11) . ?
C21 C22 1.424(10) . ?
C21 H21 0.9300 . ?
C22 O6 1.194(9) . ?
C22 C23 1.486(11) . ?
C23 C27 1.259(12) . ?
C23 O11 1.405(9) . ?
C25 C26 1.312(13) . ?
C25 O11 1.395(11) . ?
C25 H25 0.9300 . ?
C26 C27 1.330(12) . ?
C26 H26 0.9300 . ?
C27 H27 0.9300 . ?
C28 C29 1.390(13) . ?
C28 C33 1.390(12) . ?
C28 H28 0.9300 . ?
C29 C30 1.390(13) . ?
C29 H29 0.9300 . ?
C30 C31 1.390(13) . ?
C30 H30 0.9300 . ?
C31 C32 1.390(11) . ?
C31 H31 0.9300 . ?
C32 C33 1.390(13) . ?
C32 H32 0.9300 . ?
C33 C34 1.538(11) . ?
C34 C35 1.485(11) . ?
C34 H34A 0.9700 . ?
C34 H34B 0.9700 . ?
C35 N2 1.496(10) . ?
C35 C36 1.568(12) . ?
C35 H35 0.9800 . ?
C36 O8 1.398(11) . ?
C36 H36A 0.9700 . ?
C36 H36B 0.9700 . ?
C37 N2 1.235(10) . ?
C37 O8 1.358(9) . ?
C37 C38 1.514(11) . ?
C38 N1 1.248(10) . ?
C38 O7 1.294(10) . ?
C39 O7 1.469(10) . ?
C39 C40 1.583(12) . ?
C39 H39A 0.9700 . ?
C39 H39B 0.9700 . ?
C40 N1 1.354(11) . ?
C40 C41 1.547(11) . ?
C40 H40 0.9800 . ?
C41 C42 1.461(11) . ?
C41 H41A 0.9700 . ?
C41 H41B 0.9700 . ?
C42 C43 1.390(12) . ?
C42 C47 1.390(13) . ?
C43 C44 1.390(10) . ?
C43 H43 0.9300 . ?
C44 C45 1.390(13) . ?
C44 H44 0.9300 . ?
C45 C46 1.390(13) . ?
C45 H45 0.9300 . ?
C46 C47 1.390(12) . ?
C46 H46 0.9300 . ?
C47 H47 0.9300 . ?
Dy1 O3 2.248(5) . ?
Dy1 O2 2.274(6) . ?
Dy1 O1 2.286(5) . ?
Dy1 O5 2.320(6) . ?
Dy1 O4 2.401(5) . ?
Dy1 O6 2.408(6) . ?
Dy1 N2 2.580(6) . ?
Dy1 N1 2.584(7) . ?

loop_
_geom_torsion_atom_site_label_1
_geom_torsion_atom_site_label_2
_geom_torsion_atom_site_label_3
_geom_torsion_atom_site_label_4
_geom_torsion
_geom_torsion_site_symmetry_1
_geom_torsion_site_symmetry_2
_geom_torsion_site_symmetry_3
_geom_torsion_site_symmetry_4
_geom_torsion_publ_flag
F3 C1 C2 O1 26.5(10) . . . . ?
F1 C1 C2 O1 -85.6(9) . . . . ?
F2 C1 C2 O1 155.3(7) . . . . ?
F3 C1 C2 C3 -150.0(7) . . . . ?
F1 C1 C2 C3 97.9(8) . . . . ?
F2 C1 C2 C3 -21.2(11) . . . . ?
O1 C2 C3 C4 7.1(14) . . . . ?
C1 C2 C3 C4 -176.6(8) . . . . ?
C2 C3 C4 O2 -14.2(14) . . . . ?
C2 C3 C4 C5 160.6(8) . . . . ?
O2 C4 C5 O9 176.2(7) . . . . ?
C3 C4 C5 O9 1.0(12) . . . . ?
O2 C4 C5 C9 -6.4(13) . . . . ?
C3 C4 C5 C9 178.5(8) . . . . ?
O9 C7 C8 C9 10.8(10) . . . . ?
O9 C5 C9 C8 0.6(9) . . . . ?
C4 C5 C9 C8 -177.1(8) . . . . ?
C7 C8 C9 C5 -7.4(10) . . . . ?
F6 C10 C11 O3 41.9(10) . . . . ?
F5 C10 C11 O3 159.0(7) . . . . ?
F4 C10 C11 O3 -79.1(9) . . . . ?
F6 C10 C11 C12 -146.2(7) . . . . ?
F5 C10 C11 C12 -29.0(10) . . . . ?
F4 C10 C11 C12 92.9(9) . . . . ?
O3 C11 C12 C13 -6.4(13) . . . . ?
C10 C11 C12 C13 -177.2(7) . . . . ?
C11 C12 C13 O4 11.5(13) . . . . ?
C11 C12 C13 C14 -177.9(8) . . . . ?
O4 C13 C14 C15 -173.7(8) . . . . ?
C12 C13 C14 C15 15.2(13) . . . . ?
O4 C13 C14 O10 1.5(13) . . . . ?
C12 C13 C14 O10 -169.6(7) . . . . ?
O10 C14 C15 C16 -5.9(10) . . . . ?
C13 C14 C15 C16 169.6(8) . . . . ?
C14 C15 C16 C17 8.1(10) . . . . ?
C15 C16 C17 O10 -7.6(10) . . . . ?
F9 C19 C20 O5 48.0(10) . . . . ?
F7 C19 C20 O5 173.0(7) . . . . ?
F8 C19 C20 O5 -68.0(9) . . . . ?
F9 C19 C20 C21 -134.2(8) . . . . ?
F7 C19 C20 C21 -9.3(11) . . . . ?
F8 C19 C20 C21 109.8(8) . . . . ?
O5 C20 C21 C22 -3.5(12) . . . . ?
C19 C20 C21 C22 179.0(7) . . . . ?
C20 C21 C22 O6 -3.7(12) . . . . ?
C20 C21 C22 C23 173.9(7) . . . . ?
O6 C22 C23 C27 9.7(13) . . . . ?
C21 C22 C23 C27 -168.2(9) . . . . ?
O6 C22 C23 O11 -169.5(7) . . . . ?
C21 C22 C23 O11 12.6(11) . . . . ?
O11 C25 C26 C27 -0.7(12) . . . . ?
O11 C23 C27 C26 1.3(11) . . . . ?
C22 C23 C27 C26 -177.9(8) . . . . ?
C25 C26 C27 C23 -0.4(13) . . . . ?
C33 C28 C29 C30 0.0(14) . . . . ?
C28 C29 C30 C31 0.0(14) . . . . ?
C29 C30 C31 C32 0.0(14) . . . . ?
C30 C31 C32 C33 0.0(14) . . . . ?
C31 C32 C33 C28 0.0(14) . . . . ?
C31 C32 C33 C34 179.4(8) . . . . ?
C29 C28 C33 C32 0.0(14) . . . . ?
C29 C28 C33 C34 -179.4(8) . . . . ?
C32 C33 C34 C35 -160.5(8) . . . . ?
C28 C33 C34 C35 18.9(13) . . . . ?
C33 C34 C35 N2 171.0(7) . . . . ?
C33 C34 C35 C36 61.1(11) . . . . ?
C34 C35 C36 O8 121.8(8) . . . . ?
N2 C35 C36 O8 8.0(9) . . . . ?
N2 C37 C38 N1 20.0(12) . . . . ?
O8 C37 C38 N1 -173.6(7) . . . . ?
N2 C37 C38 O7 -168.9(8) . . . . ?
O8 C37 C38 O7 -2.5(11) . . . . ?
O7 C39 C40 N1 -5.4(9) . . . . ?
O7 C39 C40 C41 121.2(7) . . . . ?
N1 C40 C41 C42 77.3(11) . . . . ?
C39 C40 C41 C42 -43.4(11) . . . . ?
C40 C41 C42 C43 106.1(9) . . . . ?
C40 C41 C42 C47 -72.9(12) . . . . ?
C47 C42 C43 C44 0.0(12) . . . . ?
C41 C42 C43 C44 -179.1(7) . . . . ?
C42 C43 C44 C45 0.0(12) . . . . ?
C43 C44 C45 C46 0.0(12) . . . . ?
C44 C45 C46 C47 0.0(12) . . . . ?
C45 C46 C47 C42 0.0(12) . . . . ?
C43 C42 C47 C46 0.0(12) . . . . ?
C41 C42 C47 C46 179.0(8) . . . . ?
O7 C38 N1 C40 7.7(12) . . . . ?
C37 C38 N1 C40 178.2(7) . . . . ?
O7 C38 N1 Dy1 164.2(7) . . . . ?
C37 C38 N1 Dy1 -25.4(10) . . . . ?
C41 C40 N1 C38 -123.0(8) . . . . ?
C39 C40 N1 C38 -0.2(9) . . . . ?
C41 C40 N1 Dy1 86.1(9) . . . . ?
C39 C40 N1 Dy1 -151.1(6) . . . . ?
O3 Dy1 N1 C38 -149.6(7) . . . . ?
O2 Dy1 N1 C38 60.5(7) . . . . ?
O1 Dy1 N1 C38 121.2(7) . . . . ?
O5 Dy1 N1 C38 -51.7(8) . . . . ?
O4 Dy1 N1 C38 174.7(6) . . . . ?
O6 Dy1 N1 C38 -59.8(6) . . . . ?
N2 Dy1 N1 C38 17.1(6) . . . . ?
O3 Dy1 N1 C40 -1.1(7) . . . . ?
O2 Dy1 N1 C40 -151.0(7) . . . . ?
O1 Dy1 N1 C40 -90.3(7) . . . . ?
O5 Dy1 N1 C40 96.8(7) . . . . ?
O4 Dy1 N1 C40 -36.8(8) . . . . ?
O6 Dy1 N1 C40 88.7(7) . . . . ?
N2 Dy1 N1 C40 165.5(8) . . . . ?
O8 C37 N2 C35 8.0(10) . . . . ?
C38 C37 N2 C35 174.6(7) . . . . ?
O8 C37 N2 Dy1 -169.6(5) . . . . ?
C38 C37 N2 Dy1 -3.1(10) . . . . ?
C34 C35 N2 C37 -128.7(8) . . . . ?
C36 C35 N2 C37 -9.4(9) . . . . ?
C34 C35 N2 Dy1 48.3(10) . . . . ?
C36 C35 N2 Dy1 167.7(6) . . . . ?
O3 Dy1 N2 C37 12.4(8) . . . . ?
O2 Dy1 N2 C37 -148.2(7) . . . . ?
O1 Dy1 N2 C37 -76.9(6) . . . . ?
O5 Dy1 N2 C37 136.2(6) . . . . ?
O4 Dy1 N2 C37 -154.3(5) . . . . ?
O6 Dy1 N2 C37 70.5(6) . . . . ?
N1 Dy1 N2 C37 -6.3(6) . . . . ?
O3 Dy1 N2 C35 -164.5(7) . . . . ?
O2 Dy1 N2 C35 34.9(7) . . . . ?
O1 Dy1 N2 C35 106.3(7) . . . . ?
O5 Dy1 N2 C35 -40.6(8) . . . . ?
O4 Dy1 N2 C35 28.8(10) . . . . ?
O6 Dy1 N2 C35 -106.3(8) . . . . ?
N1 Dy1 N2 C35 176.9(8) . . . . ?
C3 C2 O1 Dy1 13.0(13) . . . . ?
C1 C2 O1 Dy1 -163.2(5) . . . . ?
O3 Dy1 O1 C2 138.4(7) . . . . ?
O2 Dy1 O1 C2 -17.2(7) . . . . ?
O5 Dy1 O1 C2 24.9(9) . . . . ?
O4 Dy1 O1 C2 65.8(7) . . . . ?
O6 Dy1 O1 C2 -148.7(7) . . . . ?
N2 Dy1 O1 C2 -85.9(7) . . . . ?
N1 Dy1 O1 C2 -147.1(8) . . . . ?
C3 C4 O2 Dy1 1.8(14) . . . . ?
C5 C4 O2 Dy1 -173.1(5) . . . . ?
O3 Dy1 O2 C4 -42.3(9) . . . . ?
O1 Dy1 O2 C4 9.6(8) . . . . ?
O5 Dy1 O2 C4 -147.1(8) . . . . ?
O4 Dy1 O2 C4 -71.4(8) . . . . ?
O6 Dy1 O2 C4 157.9(7) . . . . ?
N2 Dy1 O2 C4 111.5(8) . . . . ?
N1 Dy1 O2 C4 70.7(8) . . . . ?
C12 C11 O3 Dy1 -2.3(13) . . . . ?
C10 C11 O3 Dy1 168.6(6) . . . . ?
O2 Dy1 O3 C11 -25.9(9) . . . . ?
O1 Dy1 O3 C11 -75.4(7) . . . . ?
O5 Dy1 O3 C11 70.7(8) . . . . ?
O4 Dy1 O3 C11 4.4(7) . . . . ?
O6 Dy1 O3 C11 137.7(7) . . . . ?
N2 Dy1 O3 C11 -169.0(7) . . . . ?
N1 Dy1 O3 C11 -151.6(8) . . . . ?
C12 C13 O4 Dy1 -8.6(13) . . . . ?
C14 C13 O4 Dy1 -178.8(5) . . . . ?
O3 Dy1 O4 C13 1.3(8) . . . . ?
O2 Dy1 O4 C13 165.8(8) . . . . ?
O1 Dy1 O4 C13 89.9(8) . . . . ?
O5 Dy1 O4 C13 -113.4(8) . . . . ?
O6 Dy1 O4 C13 -65.9(8) . . . . ?
N2 Dy1 O4 C13 171.6(7) . . . . ?
N1 Dy1 O4 C13 37.4(9) . . . . ?
C21 C20 O5 Dy1 -2.4(13) . . . . ?
C19 C20 O5 Dy1 175.2(5) . . . . ?
O3 Dy1 O5 C20 85.2(8) . . . . ?
O2 Dy1 O5 C20 -126.8(8) . . . . ?
O1 Dy1 O5 C20 -168.1(7) . . . . ?
O4 Dy1 O5 C20 150.0(8) . . . . ?
O6 Dy1 O5 C20 8.1(7) . . . . ?
N2 Dy1 O5 C20 -57.6(8) . . . . ?
N1 Dy1 O5 C20 0.0(9) . . . . ?
C21 C22 O6 Dy1 16.4(12) . . . . ?
C23 C22 O6 Dy1 -161.4(5) . . . . ?
O3 Dy1 O6 C22 -125.6(8) . . . . ?
O2 Dy1 O6 C22 44.0(8) . . . . ?
O1 Dy1 O6 C22 161.2(6) . . . . ?
O5 Dy1 O6 C22 -14.8(7) . . . . ?
O4 Dy1 O6 C22 -63.8(8) . . . . ?
N2 Dy1 O6 C22 90.9(8) . . . . ?
N1 Dy1 O6 C22 159.6(8) . . . . ?
N1 C38 O7 C39 -11.3(11) . . . . ?
C37 C38 O7 C39 178.2(7) . . . . ?
C40 C39 O7 C38 8.5(8) . . . . ?
N2 C37 O8 C36 -2.3(10) . . . . ?
C38 C37 O8 C36 -168.9(8) . . . . ?
C35 C36 O8 C37 -4.3(9) . . . . ?
C9 C5 O9 C7 5.5(8) . . . . ?
C4 C5 O9 C7 -176.7(7) . . . . ?
C8 C7 O9 C5 -9.9(8) . . . . ?
C15 C14 O10 C17 1.3(9) . . . . ?
C13 C14 O10 C17 -174.5(8) . . . . ?
C16 C17 O10 C14 3.6(9) . . . . ?
C26 C25 O11 C23 1.4(10) . . . . ?
C27 C23 O11 C25 -1.7(10) . . . . ?
C22 C23 O11 C25 177.6(7) . . . . ?
